data_4085595
loop_
_publ_author_name
'Sakaba, Hiroyuki'
'Tonosaki, Hiroki'
'Isozaki, Kazuyoshi'
'Kwon, Eunsang'

_publ_section_title
;
 \h3-Silaallyl/Alkenylsilyl Molybdenum Complex: Synthesis, Structure, and
 Reactivity toward Primary Amines To Form Mo--N--Si Three-Membered Cyclic
 Complexes
;
_journal_issue 6
_journal_name_full Organometallics
_journal_page_first 1029
_journal_paper_doi 10.1021/om500996r
_journal_volume 34
_journal_year 2015
_chemical_formula_moiety 'C33 H32 Mo O2 Si'
_chemical_formula_sum 'C33 H32 Mo O2 Si'
_chemical_formula_weight 584.64
_space_group_crystal_system monoclinic
_space_group_IT_number 14
_space_group_name_Hall '-P 2ybc'
_space_group_name_H-M_alt 'P 1 21/c 1'
_symmetry_space_group_name_Hall '-P 2ybc'
_symmetry_space_group_name_H-M 'P 1 21/c 1'
_atom_sites_solution_hydrogens geom
_atom_sites_solution_primary direct
_atom_sites_solution_secondary difmap
_cell_angle_alpha 90.0000
_cell_angle_beta 98.998(3)
_cell_angle_gamma 90.0000
_cell_formula_units_Z 4
_cell_length_a 8.887(2)
_cell_length_b 17.682(4)
_cell_length_c 17.762(4)
_cell_measurement_reflns_used 7723
_cell_measurement_temperature 150
_cell_measurement_theta_max 27.46
_cell_measurement_theta_min 7.51
_cell_volume 2756.8(11)
_computing_cell_refinement CrystalClear
_computing_data_collection 'CrystalClear (Rigaku/MSC Inc., 2006)'
_computing_data_reduction CrystalClear
_computing_molecular_graphics 'CrystalStructure 4.1'
_computing_publication_material 'CrystalStructure 4.1 (Rigaku, 2014)'
_computing_structure_refinement 'SHELXL2013 (Sheldrick, 2008)'
_computing_structure_solution 'SHELXS2013 (Sheldrick, 2008)'
_diffrn_ambient_temperature 150
_diffrn_detector_area_resol_mean 7.314
_diffrn_measured_fraction_theta_full 0.970
_diffrn_measured_fraction_theta_max 0.975
_diffrn_measurement_device_type 'Rigaku Saturn70'
_diffrn_measurement_method \w
_diffrn_radiation_type 'Mo K\a'
_diffrn_radiation_wavelength 0.71070
_diffrn_reflns_av_R_equivalents 0.0394
_diffrn_reflns_Laue_measured_fraction_full 0.970
_diffrn_reflns_Laue_measured_fraction_max 0.975
_diffrn_reflns_limit_h_max 11
_diffrn_reflns_limit_h_min -11
_diffrn_reflns_limit_k_max 22
_diffrn_reflns_limit_k_min -22
_diffrn_reflns_limit_l_max 23
_diffrn_reflns_limit_l_min -23
_diffrn_reflns_number 38137
_diffrn_reflns_point_group_measured_fraction_full 0.970
_diffrn_reflns_point_group_measured_fraction_max 0.975
_diffrn_reflns_theta_full 25.241
_diffrn_reflns_theta_max 27.458
_diffrn_reflns_theta_min 7.509
_diffrn_standards_number 0
_exptl_absorpt_coefficient_mu 0.547
_exptl_absorpt_correction_T_max 0.896
_exptl_absorpt_correction_T_min 0.878
_exptl_absorpt_correction_type numerical
_exptl_absorpt_process_details 'NUMABS (Rigaku, 1999)'
_exptl_crystal_colour yellow
_exptl_crystal_density_diffrn 1.409
_exptl_crystal_density_method 'not measured'
_exptl_crystal_description prism
_exptl_crystal_F_000 1208.00
_exptl_crystal_size_max 0.25
_exptl_crystal_size_mid 0.25
_exptl_crystal_size_min 0.24
_refine_diff_density_max 1.16
_refine_diff_density_min -0.69
_refine_ls_extinction_method none
_refine_ls_goodness_of_fit_ref 1.041
_refine_ls_hydrogen_treatment constr
_refine_ls_number_parameters 334
_refine_ls_number_reflns 6155
_refine_ls_number_restraints 0
_refine_ls_R_factor_all 0.0439
_refine_ls_R_factor_gt 0.0416
_refine_ls_shift/su_max 0.001
_refine_ls_structure_factor_coef Fsqd
_refine_ls_weighting_details 'w = 1/[\s^2^(Fo^2^)+(0.0460P)^2^+6.7478P] where P=(Fo^2^+2Fc^2^)/3'
_refine_ls_weighting_scheme calc
_refine_ls_wR_factor_gt 0.1030
_refine_ls_wR_factor_ref 0.1049
_reflns_number_gt 5817
_reflns_number_total 6155
_reflns_threshold_expression F^2^>2.0\s(F^2^)
_cod_data_source_file om500996r_si_002.cif
_cod_data_source_block complex3
_cod_depositor_comments 'Adding full bibliography for 4085595--4085597.cif.'
_cod_original_cell_volume 2756.7(11)
_cod_database_code 4085595

loop_
_symmetry_equiv_pos_site_id
_space_group_symop_operation_xyz
1 +X,+Y,+Z
2 -X,1/2+Y,1/2-Z
3 -X,-Y,-Z
4 +X,1/2-Y,1/2+Z

loop_
_atom_site_label
_atom_site_type_symbol
_atom_site_fract_x
_atom_site_fract_y
_atom_site_fract_z
_atom_site_U_iso_or_equiv
_atom_site_adp_type
_atom_site_occupancy
_atom_site_site_symmetry_multiplicity
_atom_site_calc_flag
_atom_site_refinement_flags
Mo1 Mo 0.39545(2) 0.18909(2) 0.10926(2) 0.01420(8) Uani 1 4 d .
Si1 Si 0.24026(8) 0.30751(4) 0.06627(4) 0.01474(14) Uani 1 4 d .
O1 O 0.4927(3) 0.19881(13) 0.28479(12) 0.0359(5) Uani 1 4 d .
O2 O 0.0609(2) 0.18748(11) 0.13773(12) 0.0266(4) Uani 1 4 d .
C1 C 0.4448(3) 0.30834(13) 0.06659(14) 0.0166(5) Uani 1 4 d .
C2 C 0.5517(3) 0.30583(14) 0.13444(15) 0.0190(5) Uani 1 4 d .
C3 C 0.7181(3) 0.29420(18) 0.12762(18) 0.0282(6) Uani 1 4 d .
C4 C 0.5327(3) 0.35269(16) 0.20348(16) 0.0255(5) Uani 1 4 d .
C5 C 0.1294(3) 0.30616(14) -0.03195(14) 0.0186(5) Uani 1 4 d .
C6 C 0.1985(3) 0.31906(16) -0.09656(15) 0.0247(5) Uani 1 4 d .
C7 C 0.1139(4) 0.31673(18) -0.16942(17) 0.0346(7) Uani 1 4 d .
C8 C -0.0393(5) 0.3012(2) -0.17931(19) 0.0410(8) Uani 1 4 d .
C9 C -0.1106(4) 0.2879(2) -0.1167(2) 0.0424(8) Uani 1 4 d .
C10 C -0.0274(3) 0.29074(19) -0.04316(18) 0.0300(6) Uani 1 4 d .
C11 C 0.1423(3) 0.37213(14) 0.12670(14) 0.0178(5) Uani 1 4 d .
C12 C 0.0872(3) 0.44044(16) 0.09387(16) 0.0237(5) Uani 1 4 d .
C13 C 0.0175(4) 0.49368(17) 0.13509(18) 0.0302(6) Uani 1 4 d .
C14 C -0.0008(3) 0.47815(18) 0.20910(18) 0.0304(6) Uani 1 4 d .
C15 C 0.0490(3) 0.40996(18) 0.24237(16) 0.0279(6) Uani 1 4 d .
C16 C 0.1208(3) 0.35763(16) 0.20175(15) 0.0237(5) Uani 1 4 d .
C17 C 0.4557(3) 0.19758(15) 0.21905(16) 0.0221(5) Uani 1 4 d .
C18 C 0.1880(3) 0.19528(14) 0.12757(14) 0.0191(5) Uani 1 4 d .
C19 C 0.4355(4) 0.12597(16) -0.00541(17) 0.0302(6) Uani 1 4 d .
C20 C 0.3107(3) 0.09383(18) 0.02089(19) 0.0320(7) Uani 1 4 d .
C21 C 0.3572(5) 0.06016(17) 0.0917(2) 0.0385(8) Uani 1 4 d .
C22 C 0.5128(5) 0.06964(19) 0.11116(19) 0.0437(9) Uani 1 4 d .
C23 C 0.5671(4) 0.11147(19) 0.0512(3) 0.0455(10) Uani 1 4 d .
C24 C 0.4407(9) 0.1607(3) -0.0822(3) 0.082(2) Uani 1 4 d .
C25 C 0.1504(5) 0.0929(3) -0.0259(3) 0.0674(15) Uani 1 4 d .
C26 C 0.2522(7) 0.0140(2) 0.1346(3) 0.0720(16) Uani 1 4 d .
C27 C 0.6105(8) 0.0352(3) 0.1807(3) 0.085(2) Uani 1 4 d .
C28 C 0.7299(5) 0.1231(3) 0.0421(5) 0.099(3) Uani 1 4 d .
C29 C 0.5873(6) 0.4391(3) -0.0880(3) 0.0605(12) Uani 1 4 d .
C30 C 0.6163(4) 0.4880(2) 0.0406(2) 0.0407(8) Uani 1 4 d .
C31 C 0.6712(9) 0.4475(5) -0.0124(6) 0.109(2) Uani 1 4 d .
C32 C 0.4749(8) 0.5174(4) 0.0332(4) 0.0898(18) Uani 1 4 d .
C33 C 0.4406(18) 0.4696(7) -0.0950(5) 0.178(7) Uani 1 4 d .
H1 H 0.48257 0.31314 0.01784 0.0199 Uiso 1 4 calc R
H3A H 0.76467 0.26182 0.16804 0.0338 Uiso 1 4 calc R
H3B H 0.76928 0.34216 0.13113 0.0338 Uiso 1 4 calc R
H3C H 0.72555 0.27123 0.07937 0.0338 Uiso 1 4 calc R
H4A H 0.42626 0.35784 0.20649 0.0306 Uiso 1 4 calc R
H4B H 0.57642 0.40185 0.19915 0.0306 Uiso 1 4 calc R
H4C H 0.58331 0.32816 0.24866 0.0306 Uiso 1 4 calc R
H6 H 0.30229 0.32932 -0.09064 0.0296 Uiso 1 4 calc R
H7 H 0.1614 0.32577 -0.21163 0.0415 Uiso 1 4 calc R
H8 H -0.09521 0.29955 -0.22814 0.0492 Uiso 1 4 calc R
H9 H -0.21421 0.27704 -0.12354 0.0508 Uiso 1 4 calc R
H10 H -0.07642 0.28236 -0.00132 0.0360 Uiso 1 4 calc R
H12 H 0.09727 0.45068 0.04353 0.0285 Uiso 1 4 calc R
H13 H -0.0164 0.5394 0.1127 0.0362 Uiso 1 4 calc R
H14 H -0.04686 0.51357 0.23682 0.0364 Uiso 1 4 calc R
H15 H 0.03437 0.3992 0.29197 0.0335 Uiso 1 4 calc R
H16 H 0.15514 0.31226 0.22476 0.0284 Uiso 1 4 calc R
H24A H 0.37137 0.20266 -0.08981 0.0981 Uiso 1 4 calc R
H24B H 0.41195 0.12363 -0.12125 0.0981 Uiso 1 4 calc R
H24C H 0.54221 0.17814 -0.08457 0.0981 Uiso 1 4 calc R
H25A H 0.08009 0.11604 0.00302 0.0809 Uiso 1 4 calc R
H25B H 0.12001 0.04158 -0.03754 0.0809 Uiso 1 4 calc R
H25C H 0.15072 0.12049 -0.0724 0.0809 Uiso 1 4 calc R
H26A H 0.25665 0.03378 0.18525 0.0864 Uiso 1 4 calc R
H26B H 0.28462 -0.03789 0.13735 0.0864 Uiso 1 4 calc R
H26C H 0.14954 0.01704 0.10824 0.0864 Uiso 1 4 calc R
H27A H 0.60266 -0.01895 0.17814 0.1021 Uiso 1 4 calc R
H27B H 0.57566 0.05284 0.22607 0.1021 Uiso 1 4 calc R
H27C H 0.71478 0.04986 0.18169 0.1021 Uiso 1 4 calc R
H28A H 0.7461 0.17538 0.03112 0.1187 Uiso 1 4 calc R
H28B H 0.7533 0.09234 0.00095 0.1187 Uiso 1 4 calc R
H28C H 0.79474 0.10911 0.08841 0.1187 Uiso 1 4 calc R

loop_
_atom_site_aniso_label
_atom_site_aniso_U_11
_atom_site_aniso_U_22
_atom_site_aniso_U_33
_atom_site_aniso_U_12
_atom_site_aniso_U_13
_atom_site_aniso_U_23
Mo1 0.01458(12) 0.01413(12) 0.01337(12) 0.00104(7) 0.00059(7) 0.00002(7)
Si1 0.0142(3) 0.0164(3) 0.0133(3) 0.0023(2) 0.0010(2) 0.0002(2)
O1 0.0487(14) 0.0397(12) 0.0163(10) 0.0008(10) -0.0041(9) 0.0024(8)
O2 0.0200(9) 0.0316(11) 0.0295(11) -0.0042(8) 0.0078(8) -0.0014(8)
C1 0.0176(11) 0.0146(11) 0.0177(11) -0.0005(8) 0.0032(9) 0.0022(8)
C2 0.0168(11) 0.0162(11) 0.0232(13) -0.0013(9) 0.0008(10) -0.0003(9)
C3 0.0158(12) 0.0313(14) 0.0362(16) -0.0009(11) -0.0001(11) -0.0015(12)
C4 0.0266(14) 0.0252(13) 0.0228(13) -0.0021(11) -0.0024(10) -0.0061(10)
C5 0.0209(12) 0.0179(12) 0.0158(11) 0.0047(9) -0.0010(9) -0.0018(9)
C6 0.0289(14) 0.0270(13) 0.0184(12) 0.0095(11) 0.0044(11) -0.0001(10)
C7 0.052(2) 0.0350(16) 0.0168(13) 0.0174(14) 0.0043(13) -0.0040(11)
C8 0.055(2) 0.0388(18) 0.0222(14) 0.0106(15) -0.0146(14) -0.0100(13)
C9 0.0300(16) 0.049(2) 0.0412(19) -0.0001(15) -0.0152(14) -0.0065(16)
C10 0.0236(14) 0.0379(16) 0.0271(14) -0.0004(12) -0.0008(11) -0.0010(12)
C11 0.0154(11) 0.0190(12) 0.0186(11) 0.0004(9) 0.0018(9) -0.0021(9)
C12 0.0259(13) 0.0236(13) 0.0221(12) 0.0043(10) 0.0051(10) 0.0003(10)
C13 0.0318(15) 0.0239(14) 0.0340(15) 0.0093(11) 0.0025(12) -0.0042(12)
C14 0.0263(14) 0.0336(15) 0.0318(15) 0.0060(12) 0.0064(12) -0.0133(12)
C15 0.0285(14) 0.0377(16) 0.0187(12) 0.0010(12) 0.0076(11) -0.0069(11)
C16 0.0260(13) 0.0261(13) 0.0187(12) 0.0012(11) 0.0025(10) -0.0003(10)
C17 0.0215(13) 0.0216(12) 0.0225(13) 0.0019(10) 0.0006(10) 0.0012(10)
C18 0.0216(12) 0.0200(12) 0.0153(11) -0.0005(9) 0.0011(9) -0.0005(9)
C19 0.0518(19) 0.0178(13) 0.0244(14) 0.0085(12) 0.0166(13) -0.0013(10)
C20 0.0276(14) 0.0294(15) 0.0385(16) -0.0018(11) 0.0036(12) -0.0201(13)
C21 0.062(2) 0.0173(13) 0.0412(18) -0.0015(14) 0.0241(16) -0.0037(12)
C22 0.074(3) 0.0248(15) 0.0273(15) 0.0273(16) -0.0079(16) -0.0066(12)
C23 0.0209(14) 0.0298(16) 0.089(3) -0.0022(12) 0.0171(16) -0.0354(18)
C24 0.180(6) 0.039(2) 0.039(2) 0.035(3) 0.058(3) 0.0085(17)
C25 0.042(2) 0.071(3) 0.081(3) 0.008(2) -0.016(2) -0.050(3)
C26 0.110(4) 0.032(2) 0.089(4) -0.012(2) 0.065(3) -0.004(2)
C27 0.123(5) 0.058(3) 0.058(3) 0.055(3) -0.036(3) -0.015(2)
C28 0.039(2) 0.072(3) 0.197(7) -0.018(2) 0.054(3) -0.082(4)
C29 0.056(3) 0.055(3) 0.073(3) -0.020(2) 0.018(2) -0.020(2)
C30 0.0369(18) 0.0407(19) 0.043(2) -0.0096(15) 0.0021(15) -0.0013(16)
C31 0.094(5) 0.091(5) 0.141(7) -0.016(4) 0.019(5) 0.023(5)
C32 0.090(5) 0.079(4) 0.100(5) -0.013(3) 0.014(4) -0.009(3)
C33 0.251(14) 0.170(10) 0.088(6) -0.152(11) -0.050(7) 0.050(6)

loop_
_atom_type_symbol
_atom_type_description
_atom_type_scat_dispersion_real
_atom_type_scat_dispersion_imag
_atom_type_scat_source
C C 0.0033 0.0016
;
International Tables for Crystallography
(Vol. C, Tables 4.2.6.8 and 6.1.1.4)
;
H H 0.0000 0.0000
;
International Tables for Crystallography
(Vol. C, Table 6.1.1.4)
;
Mo Mo -1.6832 0.6857
;
International Tables for Crystallography
(Vol. C, Tables 4.2.6.8 and 6.1.1.4)
;
O O 0.0106 0.0060
;
International Tables for Crystallography
(Vol. C, Tables 4.2.6.8 and 6.1.1.4)
;
Si Si 0.0817 0.0704
;
International Tables for Crystallography
(Vol. C, Tables 4.2.6.8 and 6.1.1.4)
;

loop_
_geom_angle_atom_site_label_1
_geom_angle_atom_site_label_2
_geom_angle_atom_site_label_3
_geom_angle
_geom_angle_publ_flag
_geom_angle_site_symmetry_1
_geom_angle_site_symmetry_3
Si(1) Mo(1) C(1) 43.50(7) yes . .
Si(1) Mo(1) C(2) 68.55(6) yes . .
Si(1) Mo(1) C(17) 106.68(8) yes . .
Si(1) Mo(1) C(18) 61.17(8) yes . .
Si(1) Mo(1) C(19) 105.80(7) yes . .
Si(1) Mo(1) C(20) 106.65(8) yes . .
Si(1) Mo(1) C(21) 134.74(9) yes . .
Si(1) Mo(1) C(22) 162.97(8) yes . .
Si(1) Mo(1) C(23) 133.56(10) yes . .
C(1) Mo(1) C(2) 34.02(8) yes . .
C(1) Mo(1) C(17) 102.84(10) yes . .
C(1) Mo(1) C(18) 103.89(10) yes . .
C(1) Mo(1) C(19) 94.89(10) yes . .
C(1) Mo(1) C(20) 119.64(10) yes . .
C(1) Mo(1) C(21) 152.39(11) yes . .
C(1) Mo(1) C(22) 135.94(12) yes . .
C(1) Mo(1) C(23) 102.44(11) yes . .
C(2) Mo(1) C(17) 72.40(10) yes . .
C(2) Mo(1) C(18) 116.41(10) yes . .
C(2) Mo(1) C(19) 112.70(10) yes . .
C(2) Mo(1) C(20) 145.87(11) yes . .
C(2) Mo(1) C(21) 154.89(12) yes . .
C(2) Mo(1) C(22) 120.54(12) yes . .
C(2) Mo(1) C(23) 100.20(10) yes . .
C(17) Mo(1) C(18) 86.95(11) yes . .
C(17) Mo(1) C(19) 146.44(11) yes . .
C(17) Mo(1) C(20) 137.35(11) yes . .
C(17) Mo(1) C(21) 102.86(12) yes . .
C(17) Mo(1) C(22) 90.18(11) yes . .
C(17) Mo(1) C(23) 112.38(13) yes . .
C(18) Mo(1) C(19) 116.33(11) yes . .
C(18) Mo(1) C(20) 86.45(11) yes . .
C(18) Mo(1) C(21) 87.40(13) yes . .
C(18) Mo(1) C(22) 118.87(13) yes . .
C(18) Mo(1) C(23) 142.63(11) yes . .
C(19) Mo(1) C(20) 34.08(11) yes . .
C(19) Mo(1) C(21) 57.72(12) yes . .
C(19) Mo(1) C(22) 58.00(11) yes . .
C(19) Mo(1) C(23) 34.96(12) yes . .
C(20) Mo(1) C(21) 34.77(12) yes . .
C(20) Mo(1) C(22) 57.33(11) yes . .
C(20) Mo(1) C(23) 57.39(11) yes . .
C(21) Mo(1) C(22) 34.41(14) yes . .
C(21) Mo(1) C(23) 57.97(13) yes . .
C(22) Mo(1) C(23) 35.23(14) yes . .
Mo(1) Si(1) C(1) 60.86(8) yes . .
Mo(1) Si(1) C(5) 116.76(8) yes . .
Mo(1) Si(1) C(11) 127.28(8) yes . .
Mo(1) Si(1) C(18) 45.99(7) yes . .
C(1) Si(1) C(5) 112.64(12) yes . .
C(1) Si(1) C(11) 123.22(11) yes . .
C(1) Si(1) C(18) 106.04(10) yes . .
C(5) Si(1) C(11) 108.60(11) yes . .
C(5) Si(1) C(18) 108.03(10) yes . .
C(11) Si(1) C(18) 96.11(11) yes . .
Mo(1) C(1) Si(1) 75.64(9) yes . .
Mo(1) C(1) C(2) 80.10(15) yes . .
Si(1) C(1) C(2) 122.7(2) yes . .
Mo(1) C(2) C(1) 65.87(13) yes . .
Mo(1) C(2) C(3) 113.38(18) yes . .
Mo(1) C(2) C(4) 118.07(18) yes . .
C(1) C(2) C(3) 118.0(2) yes . .
C(1) C(2) C(4) 121.9(2) yes . .
C(3) C(2) C(4) 111.9(2) yes . .
Si(1) C(5) C(6) 121.9(2) yes . .
Si(1) C(5) C(10) 120.2(2) yes . .
C(6) C(5) C(10) 117.9(2) yes . .
C(5) C(6) C(7) 121.0(3) yes . .
C(6) C(7) C(8) 120.4(3) yes . .
C(7) C(8) C(9) 120.0(3) yes . .
C(8) C(9) C(10) 120.3(3) yes . .
C(5) C(10) C(9) 120.5(3) yes . .
Si(1) C(11) C(12) 116.9(2) yes . .
Si(1) C(11) C(16) 125.38(19) yes . .
C(12) C(11) C(16) 117.7(2) yes . .
C(11) C(12) C(13) 121.3(3) yes . .
C(12) C(13) C(14) 119.6(3) yes . .
C(13) C(14) C(15) 120.2(3) yes . .
C(14) C(15) C(16) 120.1(3) yes . .
C(11) C(16) C(15) 121.0(3) yes . .
Mo(1) C(17) O(1) 176.6(2) yes . .
Mo(1) C(18) Si(1) 72.84(9) yes . .
Mo(1) C(18) O(2) 170.0(2) yes . .
Si(1) C(18) O(2) 115.74(18) yes . .
Mo(1) C(19) C(20) 70.89(19) yes . .
Mo(1) C(19) C(23) 72.7(2) yes . .
Mo(1) C(19) C(24) 127.6(2) yes . .
C(20) C(19) C(23) 107.2(3) yes . .
C(20) C(19) C(24) 127.7(4) yes . .
C(23) C(19) C(24) 124.7(4) yes . .
Mo(1) C(20) C(19) 75.03(18) yes . .
Mo(1) C(20) C(21) 71.60(18) yes . .
Mo(1) C(20) C(25) 123.0(3) yes . .
C(19) C(20) C(21) 109.8(3) yes . .
C(19) C(20) C(25) 123.0(3) yes . .
C(21) C(20) C(25) 127.1(4) yes . .
Mo(1) C(21) C(20) 73.63(18) yes . .
Mo(1) C(21) C(22) 74.17(19) yes . .
Mo(1) C(21) C(26) 123.0(3) yes . .
C(20) C(21) C(22) 108.5(3) yes . .
C(20) C(21) C(26) 124.0(4) yes . .
C(22) C(21) C(26) 127.1(3) yes . .
Mo(1) C(22) C(23) 74.2(2) yes . .
Mo(1) C(22) C(21) 71.4(2) yes . .
Mo(1) C(22) C(27) 124.5(3) yes . .
C(21) C(22) C(23) 108.3(3) yes . .
C(21) C(22) C(27) 125.2(4) yes . .
C(23) C(22) C(27) 126.3(4) yes . .
Mo(1) C(23) C(19) 72.39(19) yes . .
Mo(1) C(23) C(22) 70.6(2) yes . .
Mo(1) C(23) C(28) 131.2(3) yes . .
C(19) C(23) C(22) 106.2(3) yes . .
C(19) C(23) C(28) 126.4(5) yes . .
C(22) C(23) C(28) 126.3(4) yes . .
C(31) C(29) C(32) 60.3(5) yes . 3_665
C(31) C(29) C(33) 112.5(7) yes . .
C(32) C(29) C(33) 52.7(5) yes 3_665 .
C(31) C(30) C(32) 125.2(5) yes . .
C(31) C(30) C(32) 62.4(5) yes . 3_665
C(31) C(30) C(33) 179.6(7) yes . 3_665
C(32) C(30) C(32) 63.3(5) yes . 3_665
C(32) C(30) C(33) 54.6(7) yes . 3_665
C(32) C(30) C(33) 117.4(7) yes 3_665 3_665
C(29) C(31) C(30) 121.3(6) yes . .
C(29) C(31) C(32) 59.2(5) yes . 3_665
C(30) C(31) C(32) 62.2(5) yes . 3_665
C(29) C(32) C(30) 126.8(6) yes 3_665 .
C(29) C(32) C(30) 116.0(6) yes 3_665 3_665
C(29) C(32) C(31) 60.5(5) yes 3_665 3_665
C(29) C(32) C(32) 169.5(7) yes 3_665 3_665
C(29) C(32) C(33) 62.8(8) yes 3_665 3_665
C(30) C(32) C(30) 116.7(6) yes . 3_665
C(30) C(32) C(31) 170.0(8) yes . 3_665
C(30) C(32) C(32) 61.2(5) yes . 3_665
C(30) C(32) C(33) 64.1(8) yes . 3_665
C(30) C(32) C(31) 55.5(5) yes 3_665 3_665
C(30) C(32) C(32) 55.5(4) yes 3_665 3_665
C(30) C(32) C(33) 172.6(9) yes 3_665 3_665
C(31) C(32) C(32) 110.6(7) yes 3_665 3_665
C(31) C(32) C(33) 122.8(10) yes 3_665 3_665
C(32) C(32) C(33) 124.7(9) yes 3_665 3_665
C(29) C(33) C(30) 125.8(8) yes . 3_665
C(29) C(33) C(32) 64.5(8) yes . 3_665
C(30) C(33) C(32) 61.3(6) yes 3_665 3_665
Mo(1) C(1) H(1) 118.596 no . .
Si(1) C(1) H(1) 118.594 no . .
C(2) C(1) H(1) 118.596 no . .
C(2) C(3) H(3A) 109.463 no . .
C(2) C(3) H(3B) 109.479 no . .
C(2) C(3) H(3C) 109.470 no . .
H(3A) C(3) H(3B) 109.482 no . .
H(3A) C(3) H(3C) 109.462 no . .
H(3B) C(3) H(3C) 109.472 no . .
C(2) C(4) H(4A) 109.470 no . .
C(2) C(4) H(4B) 109.475 no . .
C(2) C(4) H(4C) 109.474 no . .
H(4A) C(4) H(4B) 109.467 no . .
H(4A) C(4) H(4C) 109.469 no . .
H(4B) C(4) H(4C) 109.473 no . .
C(5) C(6) H(6) 119.520 no . .
C(7) C(6) H(6) 119.526 no . .
C(6) C(7) H(7) 119.822 no . .
C(8) C(7) H(7) 119.826 no . .
C(7) C(8) H(8) 119.980 no . .
C(9) C(8) H(8) 119.988 no . .
C(8) C(9) H(9) 119.863 no . .
C(10) C(9) H(9) 119.878 no . .
C(5) C(10) H(10) 119.742 no . .
C(9) C(10) H(10) 119.739 no . .
C(11) C(12) H(12) 119.345 no . .
C(13) C(12) H(12) 119.346 no . .
C(12) C(13) H(13) 120.176 no . .
C(14) C(13) H(13) 120.174 no . .
C(13) C(14) H(14) 119.901 no . .
C(15) C(14) H(14) 119.884 no . .
C(16) C(15) H(15) 119.968 no . .
C(14) C(15) H(15) 119.977 no . .
C(11) C(16) H(16) 119.496 no . .
C(15) C(16) H(16) 119.504 no . .
C(19) C(24) H(24A) 109.468 no . .
C(19) C(24) H(24B) 109.477 no . .
C(19) C(24) H(24C) 109.468 no . .
H(24A) C(24) H(24B) 109.474 no . .
H(24A) C(24) H(24C) 109.470 no . .
H(24B) C(24) H(24C) 109.471 no . .
C(20) C(25) H(25A) 109.462 no . .
C(20) C(25) H(25B) 109.468 no . .
C(20) C(25) H(25C) 109.472 no . .
H(25A) C(25) H(25B) 109.480 no . .
H(25A) C(25) H(25C) 109.478 no . .
H(25B) C(25) H(25C) 109.467 no . .
C(21) C(26) H(26A) 109.476 no . .
C(21) C(26) H(26B) 109.469 no . .
C(21) C(26) H(26C) 109.476 no . .
H(26A) C(26) H(26B) 109.471 no . .
H(26A) C(26) H(26C) 109.468 no . .
H(26B) C(26) H(26C) 109.469 no . .
C(22) C(27) H(27A) 109.473 no . .
C(22) C(27) H(27B) 109.463 no . .
C(22) C(27) H(27C) 109.461 no . .
H(27A) C(27) H(27B) 109.484 no . .
H(27A) C(27) H(27C) 109.477 no . .
H(27B) C(27) H(27C) 109.469 no . .
C(23) C(28) H(28A) 109.476 no . .
C(23) C(28) H(28B) 109.470 no . .
C(23) C(28) H(28C) 109.461 no . .
H(28A) C(28) H(28B) 109.479 no . .
H(28A) C(28) H(28C) 109.472 no . .
H(28B) C(28) H(28C) 109.469 no . .

loop_
_geom_bond_atom_site_label_1
_geom_bond_atom_site_label_2
_geom_bond_distance
_geom_bond_publ_flag
_geom_bond_site_symmetry_2
Mo(1) Si(1) 2.5574(9) yes .
Mo(1) C(1) 2.306(2) yes .
Mo(1) C(2) 2.489(3) yes .
Mo(1) C(17) 1.946(3) yes .
Mo(1) C(18) 1.925(3) yes .
Mo(1) C(19) 2.397(3) yes .
Mo(1) C(20) 2.345(3) yes .
Mo(1) C(21) 2.319(3) yes .
Mo(1) C(22) 2.354(4) yes .
Mo(1) C(23) 2.401(4) yes .
Si(1) C(1) 1.817(3) yes .
Si(1) C(5) 1.865(2) yes .
Si(1) C(11) 1.873(3) yes .
Si(1) C(18) 2.345(3) yes .
O(1) C(17) 1.163(3) yes .
O(2) C(18) 1.179(3) yes .
C(1) C(2) 1.414(3) yes .
C(2) C(3) 1.516(4) yes .
C(2) C(4) 1.511(4) yes .
C(5) C(6) 1.402(4) yes .
C(5) C(10) 1.404(4) yes .
C(6) C(7) 1.392(4) yes .
C(7) C(8) 1.373(6) yes .
C(8) C(9) 1.384(6) yes .
C(9) C(10) 1.397(5) yes .
C(11) C(12) 1.396(4) yes .
C(11) C(16) 1.399(4) yes .
C(12) C(13) 1.396(4) yes .
C(13) C(14) 1.377(5) yes .
C(14) C(15) 1.385(4) yes .
C(15) C(16) 1.388(4) yes .
C(19) C(20) 1.390(5) yes .
C(19) C(23) 1.441(5) yes .
C(19) C(24) 1.503(6) yes .
C(20) C(21) 1.394(5) yes .
C(20) C(25) 1.533(5) yes .
C(21) C(22) 1.382(6) yes .
C(21) C(26) 1.531(7) yes .
C(22) C(23) 1.440(6) yes .
C(22) C(27) 1.521(6) yes .
C(23) C(28) 1.495(6) yes .
C(29) C(31) 1.439(11) yes .
C(29) C(32) 1.419(10) yes 3_665
C(29) C(33) 1.398(16) yes .
C(30) C(31) 1.335(11) yes .
C(30) C(32) 1.346(8) yes .
C(30) C(32) 1.432(8) yes 3_665
C(30) C(33) 1.380(13) yes 3_665
C(31) C(32) 1.435(11) yes 3_665
C(32) C(32) 1.460(11) yes 3_665
C(32) C(33) 1.251(13) yes 3_665
C(1) H(1) 0.980 no .
C(3) H(3A) 0.960 no .
C(3) H(3B) 0.960 no .
C(3) H(3C) 0.960 no .
C(4) H(4A) 0.960 no .
C(4) H(4B) 0.960 no .
C(4) H(4C) 0.960 no .
C(6) H(6) 0.930 no .
C(7) H(7) 0.930 no .
C(8) H(8) 0.930 no .
C(9) H(9) 0.930 no .
C(10) H(10) 0.930 no .
C(12) H(12) 0.930 no .
C(13) H(13) 0.930 no .
C(14) H(14) 0.930 no .
C(15) H(15) 0.930 no .
C(16) H(16) 0.930 no .
C(24) H(24A) 0.960 no .
C(24) H(24B) 0.960 no .
C(24) H(24C) 0.960 no .
C(25) H(25A) 0.960 no .
C(25) H(25B) 0.960 no .
C(25) H(25C) 0.960 no .
C(26) H(26A) 0.960 no .
C(26) H(26B) 0.960 no .
C(26) H(26C) 0.960 no .
C(27) H(27A) 0.960 no .
C(27) H(27B) 0.960 no .
C(27) H(27C) 0.960 no .
C(28) H(28A) 0.960 no .
C(28) H(28B) 0.960 no .
C(28) H(28C) 0.960 no .
